data_4024572
loop_
_publ_author_name
'Virginie Colombel'
'Olivier Baudoin'

_publ_section_title
;
Synthetic Approaches to Amino Analogues of N-Acetylcolchinol
;
_journal_name_full 'Journal of Organic Chemistry'
_journal_page_first 4329
_journal_page_last 4335
_journal_paper_doi 10.1021/jo900632a
_journal_volume 74
_journal_year 2009
_chemical_formula_moiety 'C31 H36 N2 O11'
_chemical_formula_sum 'C31 H36 N2 O11'
_chemical_formula_weight 612.63
_space_group_IT_number 2
_symmetry_cell_setting triclinic
_symmetry_space_group_name_Hall '-P 1'
_symmetry_space_group_name_H-M 'P -1'
_atom_sites_solution_hydrogens geom
_atom_sites_solution_primary direct
_audit_creation_date 09-03-09
_audit_creation_method CRYSTALS_ver_12.86
_cell_angle_alpha 91.168(9)
_cell_angle_beta 105.274(9)
_cell_angle_gamma 90.545(9)
_cell_formula_units_Z 2
_cell_length_a 9.8130(11)
_cell_length_b 12.0815(13)
_cell_length_c 13.4125(14)
_cell_measurement_reflns_used 4279
_cell_measurement_temperature 293
_cell_measurement_theta_max 62.3729
_cell_measurement_theta_min 3.4129
_cell_volume 1533.4(3)
_computing_cell_refinement 'CrysAlis RED, (Oxford Diffraction, 2002)'
_computing_data_collection 'Xcalibur, (Oxford Diffraction, 2002)'
_computing_data_reduction 'CrysAlis RED, (Oxford Diffraction, 2002)'
_computing_molecular_graphics 'CAMERON (Watkin et al., 1996)'
_computing_publication_material 'CRYSTALS (Betteridge et al., 2003)'
_computing_structure_refinement 'CRYSTALS (Betteridge et al., 2003)'
_computing_structure_solution 'SIR97 (Altomare et al., 1999)'
_diffrn_ambient_temperature 293
_diffrn_detector_area_resol_mean 10.4685
_diffrn_measured_fraction_theta_full 0.986
_diffrn_measured_fraction_theta_max 0.931
_diffrn_measurement_device_type
;
Goniometer Xcalibur, detector: Atlas (Gemini ultra Cu)
;
_diffrn_measurement_method \w
_diffrn_radiation_monochromator mirror
_diffrn_radiation_source 'Enhance Ultra (Cu) X-ray Source'
_diffrn_radiation_type 'Cu K\a'
_diffrn_radiation_wavelength 1.5418
_diffrn_reflns_av_R_equivalents 0.068
_diffrn_reflns_limit_h_max 11
_diffrn_reflns_limit_h_min -10
_diffrn_reflns_limit_k_max 13
_diffrn_reflns_limit_k_min -13
_diffrn_reflns_limit_l_max 15
_diffrn_reflns_limit_l_min -14
_diffrn_reflns_number 7342
_diffrn_reflns_theta_full 35.660
_diffrn_reflns_theta_max 62.561
_diffrn_reflns_theta_min 3.417
_diffrn_standards_number 0
_exptl_absorpt_coefficient_mu 0.848
_exptl_absorpt_correction_type none
_exptl_crystal_colour colorless
_exptl_crystal_density_diffrn 1.327
_exptl_crystal_density_method 'not measured'
_exptl_crystal_description block
_exptl_crystal_F_000 648
_exptl_crystal_size_max 0.11
_exptl_crystal_size_mid 0.10
_exptl_crystal_size_min 0.08
_refine_diff_density_max 0.51
_refine_diff_density_min -0.51
_refine_ls_extinction_method None
_refine_ls_goodness_of_fit_ref 0.8889
_refine_ls_hydrogen_treatment constr
_refine_ls_matrix_type full
_refine_ls_number_parameters 397
_refine_ls_number_reflns 3397
_refine_ls_number_restraints 0
_refine_ls_R_factor_all 0.1022
_refine_ls_R_factor_gt 0.0862
_refine_ls_shift/su_max 0.000216
_refine_ls_structure_factor_coef F
_refine_ls_weighting_details
;
 Method, part 1, Chebychev polynomial, (Watkin, 1994, Prince, 1982) 
 [weight] = 1.0/[A~0~*T~0~(x)+A~1~*T~1~(x) ... +A~n-1~]*T~n-1~(x)] 
 where A~i~ are the Chebychev coefficients listed below and x= Fcalc/Fmax 
 Method = Robust Weighting (Prince, 1982) 
 W = [weight] * [1-(deltaF/6*sigmaF)^2^]^2^ 
 A~i~ are: 
 21.9 -7.15 16.6 -1.32 
;
_refine_ls_weighting_scheme calc
_refine_ls_wR_factor_all 0.0950
_refine_ls_wR_factor_gt 0.0850
_refine_ls_wR_factor_ref 0.0850
_reflns_limit_h_max 10
_reflns_limit_h_min -11
_reflns_limit_k_max 13
_reflns_limit_k_min -13
_reflns_limit_l_max 15
_reflns_limit_l_min 0
_reflns_number_gt 3397
_reflns_number_total 4571
_reflns_threshold_expression I>2.0\s(I)
_oxford_diffrn_Wilson_B_factor 0.00
_oxford_diffrn_Wilson_scale 0.00
_oxford_refine_ls_r_factor_ref 0.0862
_oxford_refine_ls_scale 5.212(17)
_oxford_reflns_number_all 4547
_oxford_reflns_threshold_expression_ref I>2.0\s(I)
_oxford_structure_analysis_title 'vcl531b in P -1'
_cod_data_source_file jo900632a_si_001.cif
_cod_data_source_block 1
_cod_depositor_comments
;
The following automatic conversions were performed:
'_symmetry_cell_setting' value 'Triclinic' changed to 'triclinic'
according to '/home/saulius/struct/CIF-dictionaries/cif_core.dic'
dictionary named 'cif_core.dic' version 2.4.1 from 2010-06-29.

Automatic conversion script
Id: cif_fix_enum 1527 2010-12-29 10:47:43Z saulius 
;
_cod_original_sg_symbol_H-M 'P -1 '
_cod_database_code 4024572

loop_
_symmetry_equiv_pos_as_xyz
x,y,z
-x,-y,-z

loop_
_atom_site_label
_atom_site_type_symbol
_atom_site_fract_x
_atom_site_fract_y
_atom_site_fract_z
_atom_site_U_iso_or_equiv
_atom_site_occupancy
_atom_site_adp_type
_atom_site_refinement_flags_posn
_atom_site_refinement_flags_adp
_atom_site_refinement_flags_occupancy
_atom_site_disorder_assembly
_atom_site_disorder_group
_oxford_atom_site_special_shape
_atom_site_attached_hydrogens
C8 C 0.5521(4) 0.3692(3) 0.7986(3) 0.0305 1.0000 Uani . . . . . . .
C9 C 0.6159(4) 0.3869(3) 0.7194(3) 0.0311 1.0000 Uani . . . . . . .
C10 C 0.6029(4) 0.3078(3) 0.6395(3) 0.0323 1.0000 Uani . . . . . . .
C11 C 0.5276(4) 0.2099(3) 0.6406(3) 0.0340 1.0000 Uani . . . . . . .
C12 C 0.4654(4) 0.1909(3) 0.7204(3) 0.0320 1.0000 Uani . . . . . . .
N1 N 0.9116(4) 0.6453(3) 1.4561(3) 0.0502 1.0000 Uani . . . . . . .
N2 N 0.1850(3) 0.1873(3) 1.1086(3) 0.0350 1.0000 Uani . . . . . . .
O1 O 0.0478(3) 0.2406(2) 0.9235(2) 0.0396 1.0000 Uani . . . . . . .
O2 O 0.4139(3) -0.0019(2) 0.6554(2) 0.0406 1.0000 Uani . . . . . . .
O3 O 0.6676(3) 0.3325(2) 0.5642(2) 0.0414 1.0000 Uani . . . . . . .
O4 O 0.6961(3) 0.4831(2) 0.7191(2) 0.0381 1.0000 Uani . . . . . . .
O5 O 0.5506(3) 0.4457(2) 0.8755(2) 0.0414 1.0000 Uani . . . . . . .
O6 O 0.6903(3) 0.2709(2) 1.1110(2) 0.0366 1.0000 Uani . . . . . . .
O7 O 0.9050(3) 0.2990(2) 1.0853(2) 0.0437 1.0000 Uani . . . . . . .
O8 O 0.8188(4) 0.6627(3) 1.5000(3) 0.0614 1.0000 Uani . . . . . . .
O9 O 1.0205(5) 0.6987(4) 1.4742(4) 0.1003 1.0000 Uani . . . . . . .
O10 O 0.3278(3) 0.0728(3) 1.2215(2) 0.0501 1.0000 Uani . . . . . . .
O11 O 0.1145(3) 0.1297(2) 1.2396(2) 0.0419 1.0000 Uani . . . . . . .
C24 C 0.8209(4) 0.3166(3) 1.1345(3) 0.0328 1.0000 Uani . . . . . . .
C25 C 0.8449(4) 0.3943(3) 1.2248(3) 0.0331 1.0000 Uani . . . . . . .
C26 C 0.7326(4) 0.4334(4) 1.2607(3) 0.0388 1.0000 Uani . . . . . . .
C27 C 0.7547(4) 0.5129(4) 1.3387(3) 0.0424 1.0000 Uani . . . . . . .
C28 C 0.8898(4) 0.5549(3) 1.3783(3) 0.0387 1.0000 Uani . . . . . . .
C29 C 1.0049(4) 0.5177(3) 1.3459(3) 0.0393 1.0000 Uani . . . . . . .
C30 C 0.9804(4) 0.4358(4) 1.2683(3) 0.0393 1.0000 Uani . . . . . . .
C31 C 0.6928(5) 0.0893(3) 1.0270(4) 0.0447 1.0000 Uani . . . . . . .
C14 C 0.6764(5) 0.5034(4) 0.9300(4) 0.0488 1.0000 Uani . . . . . . .
C15 C 0.6209(5) 0.5698(4) 0.6581(4) 0.0484 1.0000 Uani . . . . . . .
C16 C 0.6551(5) 0.2534(4) 0.4811(3) 0.0444 1.0000 Uani . . . . . . .
C17 C 0.3814(5) 0.0833(3) 0.7192(3) 0.0388 1.0000 Uani . . . . . . .
C20 C 0.2194(4) 0.1243(3) 1.1931(3) 0.0358 1.0000 Uani . . . . . . .
C21 C 0.1077(5) 0.0532(4) 1.3233(3) 0.0431 1.0000 Uani . . . . . . .
C22 C 0.2303(5) 0.0734(4) 1.4163(3) 0.0471 1.0000 Uani . . . . . . .
C23 C 0.6412(4) 0.2076(3) 1.0133(3) 0.0327 1.0000 Uani . . . . . . .
C1 C 0.4829(4) 0.2181(3) 0.9836(3) 0.0314 1.0000 Uani . . . . . . .
C2 C 0.4110(4) 0.1948(3) 1.0585(3) 0.0312 1.0000 Uani . . . . . . .
C3 C 0.2655(4) 0.2036(3) 1.0367(3) 0.0300 1.0000 Uani . . . . . . .
C4 C 0.1911(4) 0.2359(3) 0.9388(3) 0.0329 1.0000 Uani . . . . . . .
C5 C 0.2614(4) 0.2594(3) 0.8646(3) 0.0319 1.0000 Uani . . . . . . .
C6 C 0.4082(4) 0.2493(3) 0.8864(3) 0.0296 1.0000 Uani . . . . . . .
C7 C 0.4769(4) 0.2691(3) 0.8013(3) 0.0297 1.0000 Uani . . . . . . .
C13 C -0.0298(4) 0.3149(4) 0.8490(4) 0.0462 1.0000 Uani . . . . . . .
C42 C -0.0310(5) 0.0863(4) 1.3449(4) 0.0529 1.0000 Uani . . . . . . .
C43 C 0.0994(6) -0.0654(4) 1.2814(4) 0.0613 1.0000 Uani . . . . . . .
H26 H 0.6423 0.4065 1.2309 0.0474 1.0000 Uiso R . . . . . .
H27 H 0.6802 0.5388 1.3634 0.0511 1.0000 Uiso R . . . . . .
H29 H 1.0962 0.5461 1.3751 0.0472 1.0000 Uiso R . . . . . .
H30 H 1.0563 0.4086 1.2451 0.0481 1.0000 Uiso R . . . . . .
H31 H 0.6660 0.0509 0.9606 0.0668 1.0000 Uiso R . . . . . .
H312 H 0.7942 0.0881 1.0530 0.0666 1.0000 Uiso R . . . . . .
H313 H 0.6498 0.0526 1.0744 0.0671 1.0000 Uiso R . . . . . .
H14 H 0.6627 0.5341 0.9937 0.0720 1.0000 Uiso R . . . . . .
H142 H 0.7546 0.4529 0.9454 0.0721 1.0000 Uiso R . . . . . .
H143 H 0.6975 0.5617 0.8891 0.0722 1.0000 Uiso R . . . . . .
H15 H 0.6863 0.6293 0.6562 0.0728 1.0000 Uiso R . . . . . .
H152 H 0.5509 0.5966 0.6903 0.0731 1.0000 Uiso R . . . . . .
H153 H 0.5771 0.5429 0.5887 0.0730 1.0000 Uiso R . . . . . .
H16 H 0.7008 0.2839 0.4324 0.0678 1.0000 Uiso R . . . . . .
H162 H 0.6994 0.1851 0.5072 0.0678 1.0000 Uiso R . . . . . .
H163 H 0.5563 0.2405 0.4469 0.0677 1.0000 Uiso R . . . . . .
H17 H 0.4009 0.0575 0.7892 0.0482 1.0000 Uiso R . . . . . .
H172 H 0.2816 0.0983 0.6939 0.0478 1.0000 Uiso R . . . . . .
H22 H 0.2174 0.0334 1.4741 0.0707 1.0000 Uiso R . . . . . .
H222 H 0.2381 0.1507 1.4356 0.0711 1.0000 Uiso R . . . . . .
H223 H 0.3178 0.0496 1.4018 0.0711 1.0000 Uiso R . . . . . .
H23 H 0.6808 0.2435 0.9613 0.0387 1.0000 Uiso R . . . . . .
H2 H 0.4601 0.1741 1.1243 0.0365 1.0000 Uiso R . . . . . .
H5 H 0.2106 0.2810 0.7990 0.0376 1.0000 Uiso R . . . . . .
H11 H 0.5182 0.1580 0.5865 0.0407 1.0000 Uiso R . . . . . .
H13 H -0.1261 0.3146 0.8544 0.0672 1.0000 Uiso R . . . . . .
H132 H 0.0110 0.3888 0.8643 0.0672 1.0000 Uiso R . . . . . .
H133 H -0.0286 0.2910 0.7792 0.0668 1.0000 Uiso R . . . . . .
H421 H -0.0529 0.0399 1.3960 0.0810 1.0000 Uiso R . . . . . .
H422 H -0.0254 0.1623 1.3692 0.0812 1.0000 Uiso R . . . . . .
H423 H -0.1058 0.0796 1.2816 0.0808 1.0000 Uiso R . . . . . .
H431 H 0.0734 -0.1136 1.3296 0.0909 1.0000 Uiso R . . . . . .
H432 H 0.1891 -0.0872 1.2714 0.0907 1.0000 Uiso R . . . . . .
H433 H 0.0296 -0.0715 1.2162 0.0908 1.0000 Uiso R . . . . . .
H19 H 0.1044 0.2205 1.0960 0.0432 1.0000 Uiso R . . . . . .
H18 H 0.4921 -0.0231 0.6887 0.0613 1.0000 Uiso R . . . . . .

loop_
_atom_site_aniso_label
_atom_site_aniso_U_11
_atom_site_aniso_U_22
_atom_site_aniso_U_33
_atom_site_aniso_U_23
_atom_site_aniso_U_13
_atom_site_aniso_U_12
C8 0.0298(19) 0.034(2) 0.028(2) 0.0069(17) 0.0080(16) 0.0073(16)
C9 0.0281(19) 0.033(2) 0.033(2) 0.0107(18) 0.0084(16) 0.0032(15)
C10 0.032(2) 0.040(2) 0.028(2) 0.0123(18) 0.0109(16) 0.0086(16)
C11 0.041(2) 0.033(2) 0.029(2) 0.0060(17) 0.0099(17) 0.0055(17)
C12 0.035(2) 0.031(2) 0.031(2) 0.0056(17) 0.0097(17) 0.0082(16)
N1 0.050(2) 0.048(2) 0.054(3) -0.0065(19) 0.0160(19) 0.0033(19)
N2 0.0319(17) 0.0430(19) 0.035(2) 0.0162(16) 0.0156(14) 0.0114(14)
O1 0.0322(15) 0.0550(18) 0.0346(16) 0.0152(14) 0.0124(12) 0.0112(12)
O2 0.0489(17) 0.0362(15) 0.0369(17) 0.0012(13) 0.0116(13) 0.0042(13)
O3 0.0505(17) 0.0457(17) 0.0348(17) 0.0094(13) 0.0227(13) 0.0005(13)
O4 0.0350(15) 0.0329(14) 0.0478(18) 0.0121(13) 0.0128(13) 0.0024(11)
O5 0.0415(16) 0.0403(16) 0.0460(18) -0.0079(14) 0.0184(13) 0.0008(12)
O6 0.0341(15) 0.0455(16) 0.0321(16) 0.0017(13) 0.0120(12) 0.0012(12)
O7 0.0321(15) 0.0583(19) 0.0431(18) 0.0008(14) 0.0139(13) 0.0075(13)
O8 0.063(2) 0.064(2) 0.063(2) -0.0102(18) 0.0267(18) 0.0066(17)
O9 0.077(3) 0.102(3) 0.134(4) -0.065(3) 0.057(3) -0.043(3)
O10 0.0495(18) 0.0607(19) 0.0461(19) 0.0256(16) 0.0204(15) 0.0245(15)
O11 0.0481(17) 0.0464(17) 0.0383(17) 0.0196(14) 0.0224(14) 0.0107(13)
C24 0.028(2) 0.042(2) 0.030(2) 0.0101(18) 0.0101(17) 0.0073(17)
C25 0.033(2) 0.039(2) 0.027(2) 0.0060(17) 0.0079(17) 0.0074(17)
C26 0.037(2) 0.050(3) 0.030(2) 0.006(2) 0.0097(18) 0.0052(18)
C27 0.035(2) 0.051(3) 0.043(3) 0.003(2) 0.0127(19) 0.0081(19)
C28 0.043(2) 0.039(2) 0.035(2) 0.0041(19) 0.0112(19) 0.0071(18)
C29 0.037(2) 0.047(2) 0.034(2) 0.006(2) 0.0095(18) -0.0024(18)
C30 0.033(2) 0.049(2) 0.038(2) 0.006(2) 0.0125(18) 0.0047(18)
C31 0.042(2) 0.039(2) 0.055(3) 0.007(2) 0.015(2) 0.0128(19)
C14 0.053(3) 0.041(2) 0.049(3) -0.005(2) 0.008(2) -0.005(2)
C15 0.045(2) 0.040(2) 0.062(3) 0.021(2) 0.016(2) 0.0049(19)
C16 0.058(3) 0.050(3) 0.030(2) 0.007(2) 0.020(2) 0.005(2)
C17 0.048(2) 0.039(2) 0.032(2) 0.0037(18) 0.0162(19) -0.0025(18)
C20 0.038(2) 0.041(2) 0.032(2) 0.0094(19) 0.0148(18) 0.0075(18)
C21 0.059(3) 0.043(2) 0.030(2) 0.0110(19) 0.016(2) -0.002(2)
C22 0.063(3) 0.051(3) 0.029(2) 0.009(2) 0.014(2) 0.006(2)
C23 0.035(2) 0.034(2) 0.030(2) 0.0063(17) 0.0095(17) 0.0071(16)
C1 0.033(2) 0.0274(19) 0.037(2) 0.0043(17) 0.0150(17) 0.0047(15)
C2 0.033(2) 0.032(2) 0.029(2) 0.0083(16) 0.0087(17) 0.0071(16)
C3 0.031(2) 0.0281(19) 0.034(2) 0.0050(17) 0.0139(17) 0.0051(15)
C4 0.028(2) 0.034(2) 0.036(2) 0.0046(17) 0.0075(17) 0.0053(16)
C5 0.033(2) 0.038(2) 0.027(2) 0.0088(17) 0.0093(16) 0.0063(16)
C6 0.035(2) 0.0274(19) 0.028(2) 0.0044(16) 0.0109(17) 0.0060(15)
C7 0.0307(19) 0.032(2) 0.027(2) 0.0069(16) 0.0095(16) 0.0067(15)
C13 0.040(2) 0.055(3) 0.042(3) 0.019(2) 0.005(2) 0.018(2)
C42 0.056(3) 0.069(3) 0.040(3) 0.010(2) 0.023(2) -0.005(2)
C43 0.082(4) 0.047(3) 0.053(3) 0.004(2) 0.015(3) -0.009(2)

loop_
_atom_type_symbol
_atom_type_scat_dispersion_real
_atom_type_scat_dispersion_imag
_atom_type_scat_Cromer_Mann_a1
_atom_type_scat_Cromer_Mann_b1
_atom_type_scat_Cromer_Mann_a2
_atom_type_scat_Cromer_Mann_b2
_atom_type_scat_Cromer_Mann_a3
_atom_type_scat_Cromer_Mann_b3
_atom_type_scat_Cromer_Mann_a4
_atom_type_scat_Cromer_Mann_b4
_atom_type_scat_Cromer_Mann_c
_atom_type_scat_source
C 0.0181 0.0091 2.3100 20.8439 1.0200 10.2075 1.5886 0.5687 0.8650 51.6512 0.2156 'International Tables Vol C 4.2.6.8 and 6.1.1.4'
H 0.0000 0.0000 0.4930 10.5109 0.3229 26.1257 0.1402 3.1424 0.0408 57.7998 0.0030 'International Tables Vol C 4.2.6.8 and 6.1.1.4'
N 0.0311 0.0180 12.2126 0.0057 3.1322 9.8933 2.0125 28.9975 1.1663 0.5826 -11.5290 'International Tables Vol C 4.2.6.8 and 6.1.1.4'
O 0.0492 0.0322 3.0485 13.2771 2.2868 5.7011 1.5463 0.3239 0.8670 32.9089 0.2508 'International Tables Vol C 4.2.6.8 and 6.1.1.4'

loop_
_geom_angle_atom_site_label_1
_geom_angle_site_symmetry_1
_geom_angle_atom_site_label_2
_geom_angle_site_symmetry_2
_geom_angle_atom_site_label_3
_geom_angle_site_symmetry_3
_geom_angle
_geom_angle_publ_flag
C9 . C8 . O5 . 124.2(3) yes
C9 . C8 . C7 . 120.2(4) yes
O5 . C8 . C7 . 115.5(3) yes
C8 . C9 . C10 . 120.5(3) yes
C8 . C9 . O4 . 120.4(3) yes
C10 . C9 . O4 . 119.1(3) yes
C9 . C10 . C11 . 119.7(3) yes
C9 . C10 . O3 . 116.6(3) yes
C11 . C10 . O3 . 123.7(4) yes
C10 . C11 . C12 . 120.0(4) yes
C10 . C11 . H11 . 119.3 no
C12 . C11 . H11 . 120.7 no
C11 . C12 . C17 . 119.1(4) yes
C11 . C12 . C7 . 121.1(4) yes
C17 . C12 . C7 . 119.8(3) yes
O8 . N1 . O9 . 123.0(4) yes
O8 . N1 . C28 . 118.4(4) yes
O9 . N1 . C28 . 118.6(4) yes
C20 . N2 . C3 . 126.8(3) yes
C20 . N2 . H19 . 117.0 no
C3 . N2 . H19 . 116.2 no
C4 . O1 . C13 . 118.5(3) yes
C17 . O2 . H18 . 103.6 no
C10 . O3 . C16 . 117.7(3) yes
C9 . O4 . C15 . 114.5(3) yes
C8 . O5 . C14 . 121.0(3) yes
C24 . O6 . C23 . 118.4(3) yes
C20 . O11 . C21 . 121.1(3) yes
O6 . C24 . O7 . 123.4(4) yes
O6 . C24 . C25 . 111.8(3) yes
O7 . C24 . C25 . 124.7(4) yes
C24 . C25 . C26 . 121.3(3) yes
C24 . C25 . C30 . 118.9(3) yes
C26 . C25 . C30 . 119.6(4) yes
C25 . C26 . C27 . 120.7(4) yes
C25 . C26 . H26 . 119.6 no
C27 . C26 . H26 . 119.7 no
C26 . C27 . C28 . 118.3(4) yes
C26 . C27 . H27 . 121.1 no
C28 . C27 . H27 . 120.6 no
N1 . C28 . C27 . 118.3(4) yes
N1 . C28 . C29 . 118.7(4) yes
C27 . C28 . C29 . 123.0(4) yes
C28 . C29 . C30 . 117.7(4) yes
C28 . C29 . H29 . 121.6 no
C30 . C29 . H29 . 120.8 no
C29 . C30 . C25 . 120.6(4) yes
C29 . C30 . H30 . 119.7 no
C25 . C30 . H30 . 119.7 no
C23 . C31 . H31 . 108.8 no
C23 . C31 . H312 . 110.6 no
H31 . C31 . H312 . 108.8 no
C23 . C31 . H313 . 109.5 no
H31 . C31 . H313 . 109.4 no
H312 . C31 . H313 . 109.6 no
O5 . C14 . H14 . 108.8 no
O5 . C14 . H142 . 109.8 no
H14 . C14 . H142 . 109.5 no
O5 . C14 . H143 . 110.3 no
H14 . C14 . H143 . 109.6 no
H142 . C14 . H143 . 108.9 no
O4 . C15 . H15 . 108.8 no
O4 . C15 . H152 . 108.4 no
H15 . C15 . H152 . 109.0 no
O4 . C15 . H153 . 110.4 no
H15 . C15 . H153 . 109.7 no
H152 . C15 . H153 . 110.5 no
O3 . C16 . H16 . 108.3 no
O3 . C16 . H162 . 110.2 no
H16 . C16 . H162 . 109.8 no
O3 . C16 . H163 . 109.4 no
H16 . C16 . H163 . 108.8 no
H162 . C16 . H163 . 110.4 no
C12 . C17 . O2 . 113.9(3) yes
C12 . C17 . H17 . 108.2 no
O2 . C17 . H17 . 108.8 no
C12 . C17 . H172 . 108.9 no
O2 . C17 . H172 . 107.6 no
H17 . C17 . H172 . 109.4 no
N2 . C20 . O11 . 108.2(3) yes
N2 . C20 . O10 . 125.2(4) yes
O11 . C20 . O10 . 126.6(4) yes
O11 . C21 . C22 . 110.8(3) yes
O11 . C21 . C42 . 101.2(3) yes
C22 . C21 . C42 . 111.4(4) yes
O11 . C21 . C43 . 109.0(4) yes
C22 . C21 . C43 . 112.9(4) yes
C42 . C21 . C43 . 111.0(4) yes
C21 . C22 . H22 . 110.6 no
C21 . C22 . H222 . 110.3 no
H22 . C22 . H222 . 107.7 no
C21 . C22 . H223 . 110.3 no
H22 . C22 . H223 . 108.5 no
H222 . C22 . H223 . 109.3 no
C31 . C23 . O6 . 110.2(3) yes
C31 . C23 . C1 . 114.4(3) yes
O6 . C23 . C1 . 105.1(3) yes
C31 . C23 . H23 . 109.2 no
O6 . C23 . H23 . 108.0 no
C1 . C23 . H23 . 109.8 no
C23 . C1 . C2 . 117.9(3) yes
C23 . C1 . C6 . 122.3(3) yes
C2 . C1 . C6 . 119.8(3) yes
C1 . C2 . C3 . 121.0(4) yes
C1 . C2 . H2 . 120.6 no
C3 . C2 . H2 . 118.4 no
N2 . C3 . C2 . 124.9(3) yes
N2 . C3 . C4 . 116.2(3) yes
C2 . C3 . C4 . 118.9(3) yes
C3 . C4 . O1 . 114.9(3) yes
C3 . C4 . C5 . 120.5(3) yes
O1 . C4 . C5 . 124.6(3) yes
C4 . C5 . C6 . 120.6(3) yes
C4 . C5 . H5 . 119.9 no
C6 . C5 . H5 . 119.5 no
C5 . C6 . C1 . 119.2(3) yes
C5 . C6 . C7 . 118.1(3) yes
C1 . C6 . C7 . 122.6(3) yes
C6 . C7 . C8 . 120.5(3) yes
C6 . C7 . C12 . 121.1(3) yes
C8 . C7 . C12 . 118.3(3) yes
O1 . C13 . H13 . 107.6 no
O1 . C13 . H132 . 109.2 no
H13 . C13 . H132 . 109.7 no
O1 . C13 . H133 . 110.6 no
H13 . C13 . H133 . 109.4 no
H132 . C13 . H133 . 110.2 no
C21 . C42 . H421 . 110.9 no
C21 . C42 . H422 . 110.1 no
H421 . C42 . H422 . 109.1 no
C21 . C42 . H423 . 109.1 no
H421 . C42 . H423 . 109.2 no
H422 . C42 . H423 . 108.4 no
C21 . C43 . H431 . 109.0 no
C21 . C43 . H432 . 110.5 no
H431 . C43 . H432 . 109.6 no
C21 . C43 . H433 . 109.9 no
H431 . C43 . H433 . 109.2 no
H432 . C43 . H433 . 108.6 no

loop_
_geom_bond_atom_site_label_1
_geom_bond_site_symmetry_1
_geom_bond_atom_site_label_2
_geom_bond_site_symmetry_2
_geom_bond_distance
_geom_bond_publ_flag
C8 . C9 . 1.387(5) yes
C8 . O5 . 1.373(5) yes
C8 . C7 . 1.416(5) yes
C9 . C10 . 1.400(6) yes
C9 . O4 . 1.399(4) yes
C10 . C11 . 1.392(5) yes
C10 . O3 . 1.364(5) yes
C11 . C12 . 1.387(6) yes
C11 . H11 . 0.933 no
C12 . C17 . 1.530(5) yes
C12 . C7 . 1.405(5) yes
N1 . O8 . 1.226(5) yes
N1 . O9 . 1.209(5) yes
N1 . C28 . 1.469(6) yes
N2 . C20 . 1.347(5) yes
N2 . C3 . 1.414(5) yes
N2 . H19 . 0.868 no
O1 . C4 . 1.369(4) yes
O1 . C13 . 1.425(5) yes
O2 . C17 . 1.416(5) yes
O2 . H18 . 0.825 no
O3 . C16 . 1.432(5) yes
O4 . C15 . 1.430(5) yes
O5 . C14 . 1.426(5) yes
O6 . C24 . 1.347(5) yes
O6 . C23 . 1.467(5) yes
O7 . C24 . 1.203(4) yes
O10 . C20 . 1.213(5) yes
O11 . C20 . 1.338(5) yes
O11 . C21 . 1.483(5) yes
C24 . C25 . 1.483(6) yes
C25 . C26 . 1.396(5) yes
C25 . C30 . 1.388(6) yes
C26 . C27 . 1.379(6) yes
C26 . H26 . 0.924 no
C27 . C28 . 1.379(6) yes
C27 . H27 . 0.933 no
C28 . C29 . 1.388(6) yes
C29 . C30 . 1.393(6) yes
C29 . H29 . 0.937 no
C30 . H30 . 0.940 no
C31 . C23 . 1.520(5) yes
C31 . H31 . 0.966 no
C31 . H312 . 0.964 no
C31 . H313 . 0.962 no
C14 . H14 . 0.967 no
C14 . H142 . 0.966 no
C14 . H143 . 0.954 no
C15 . H15 . 0.964 no
C15 . H152 . 0.959 no
C15 . H153 . 0.965 no
C16 . H16 . 0.961 no
C16 . H162 . 0.965 no
C16 . H163 . 0.967 no
C17 . H17 . 0.967 no
C17 . H172 . 0.968 no
C21 . C22 . 1.502(6) yes
C21 . C42 . 1.520(6) yes
C21 . C43 . 1.521(7) yes
C22 . H22 . 0.957 no
C22 . H222 . 0.961 no
C22 . H223 . 0.974 no
C23 . C1 . 1.506(5) yes
C23 . H23 . 0.989 no
C1 . C2 . 1.403(5) yes
C1 . C6 . 1.379(5) yes
C2 . C3 . 1.386(5) yes
C2 . H2 . 0.928 no
C3 . C4 . 1.390(5) yes
C4 . C5 . 1.385(5) yes
C5 . C6 . 1.400(5) yes
C5 . H5 . 0.933 no
C6 . C7 . 1.492(5) yes
C13 . H13 . 0.966 no
C13 . H132 . 0.971 no
C13 . H133 . 0.978 no
C42 . H421 . 0.960 no
C42 . H422 . 0.963 no
C42 . H423 . 0.967 no
C43 . H431 . 0.960 no
C43 . H432 . 0.962 no
C43 . H433 . 0.958 no

loop_
_geom_hbond_atom_site_label_D
_geom_hbond_site_symmetry_D
_geom_hbond_atom_site_label_H
_geom_hbond_site_symmetry_H
_geom_hbond_atom_site_label_A
_geom_hbond_site_symmetry_A
_geom_hbond_angle_DHA
_geom_hbond_distance_DH
_geom_hbond_distance_HA
_geom_hbond_distance_DA
_geom_hbond_publ_flag
C22 . H222 . O8 2_668 161 0.96 2.52 3.439(6) yes
N2 . H19 . O7 1_455 173 0.87 2.15 3.018(6) yes
O2 . H18 . O10 2_657 175 0.83 1.97 2.790(6) yes
